data_4505699
loop_
_publ_author_name
'Patra, Goutam Kumar'
'Goldberg, Israel'

_publ_section_title
;
 Supramolecular Design of Coordination Complexes of Silver(I) with
 Polyimine Ligands:&#x2009; Synthesis, Materials Characterization, and
 Structure of New Polymeric and Oligomeric Materials
;
_journal_issue 3
_journal_name_full 'Crystal Growth &amp; Design'
_journal_page_first 321
_journal_paper_doi 10.1021/cg034011q
_journal_volume 3
_journal_year 2003
_chemical_formula_moiety '2(C34 H24 N6), (Ag Cl O4)'
_chemical_formula_sum 'C68 H48 Ag Cl N12 O4'
_chemical_formula_weight 1240.50
_chemical_name_systematic
; 
 ? 
;
_space_group_IT_number 88
_symmetry_cell_setting tetragonal
_symmetry_space_group_name_Hall '-I 4ad'
_symmetry_space_group_name_H-M 'I 41/a :2'
_atom_sites_solution_hydrogens geom
_atom_sites_solution_primary direct
_atom_sites_solution_secondary difmap
_audit_creation_method SHELXL-97
_cell_angle_alpha 90.00
_cell_angle_beta 90.00
_cell_angle_gamma 90.00
_cell_formula_units_Z 4
_cell_length_a 11.4530(3)
_cell_length_b 11.4530(3)
_cell_length_c 49.6740(13)
_cell_measurement_reflns_used 2818
_cell_measurement_temperature 110(2)
_cell_measurement_theta_max 27.87
_cell_measurement_theta_min 2.65
_cell_volume 6515.8(3)
_computing_cell_refinement Denzo
_computing_data_collection 'Collect, Nonius B.V.'
_computing_data_reduction Denzo
_computing_structure_refinement 'SHELXL-97 (Sheldrick, 1997)'
_computing_structure_solution DIRDIF-96
_diffrn_ambient_temperature 110(2)
_diffrn_detector_area_resol_mean '56 microns'
_diffrn_measured_fraction_theta_full 0.975
_diffrn_measured_fraction_theta_max 0.975
_diffrn_measurement_device_type 'Nonius KappaCCD'
_diffrn_measurement_method '1 deg. Phi scans'
_diffrn_radiation_monochromator graphite
_diffrn_radiation_source 'fine-focus sealed tube'
_diffrn_radiation_type MoK\a
_diffrn_radiation_wavelength 0.71073
_diffrn_reflns_av_R_equivalents 0.0490
_diffrn_reflns_av_sigmaI/netI 0.0570
_diffrn_reflns_limit_h_max 15
_diffrn_reflns_limit_h_min 0
_diffrn_reflns_limit_k_max 10
_diffrn_reflns_limit_k_min -9
_diffrn_reflns_limit_l_max 65
_diffrn_reflns_limit_l_min 0
_diffrn_reflns_number 12927
_diffrn_reflns_theta_full 27.87
_diffrn_reflns_theta_max 27.87
_diffrn_reflns_theta_min 2.65
_exptl_absorpt_coefficient_mu 0.406
_exptl_absorpt_correction_T_max 0.9416
_exptl_absorpt_correction_T_min 0.9053
_exptl_absorpt_correction_type multi-scan
_exptl_absorpt_process_details 'Blessing, 1995'
_exptl_crystal_colour yellow
_exptl_crystal_density_diffrn 1.265
_exptl_crystal_density_method 'not measured'
_exptl_crystal_description prism
_exptl_crystal_F_000 2544
_exptl_crystal_size_max 0.25
_exptl_crystal_size_mid 0.25
_exptl_crystal_size_min 0.15
_refine_diff_density_max 1.101
_refine_diff_density_min -0.401
_refine_diff_density_rms 0.117
_refine_ls_extinction_method none
_refine_ls_goodness_of_fit_ref 0.868
_refine_ls_hydrogen_treatment constr
_refine_ls_matrix_type full
_refine_ls_number_parameters 212
_refine_ls_number_reflns 3802
_refine_ls_number_restraints 0
_refine_ls_restrained_S_all 0.868
_refine_ls_R_factor_all 0.0939
_refine_ls_R_factor_gt 0.0657
_refine_ls_shift/su_max 0.210
_refine_ls_shift/su_mean 0.075
_refine_ls_structure_factor_coef Fsqd
_refine_ls_weighting_details 'calc w=1/[\s^2^(Fo^2^)+(0.1663P)^2^+26.7314P] where P=(Fo^2^+2Fc^2^)/3'
_refine_ls_weighting_scheme calc
_refine_ls_wR_factor_gt 0.1884
_refine_ls_wR_factor_ref 0.2163
_reflns_number_gt 2818
_reflns_number_total 3802
_reflns_threshold_expression >2sigma(I)
_cod_data_source_file cg034011qsi20030205_060328.cif
_cod_data_source_block Complex-8a
_cod_original_sg_symbol_H-M I41/a
_cod_database_code 4505699

loop_
_symmetry_equiv_pos_as_xyz
'x, y, z'
'-x, -y+1/2, z'
'-y+3/4, x+1/4, z+1/4'
'y+1/4, -x+1/4, z+1/4'
'x+1/2, y+1/2, z+1/2'
'-x+1/2, -y+1, z+1/2'
'-y+5/4, x+3/4, z+3/4'
'y+3/4, -x+3/4, z+3/4'
'-x, -y, -z'
'x, y-1/2, -z'
'y-3/4, -x-1/4, -z-1/4'
'-y-1/4, x-1/4, -z-1/4'
'-x+1/2, -y+1/2, -z+1/2'
'x+1/2, y, -z+1/2'
'y-1/4, -x+1/4, -z+1/4'
'-y+1/4, x+1/4, -z+1/4'

loop_
_atom_site_label
_atom_site_type_symbol
_atom_site_fract_x
_atom_site_fract_y
_atom_site_fract_z
_atom_site_U_iso_or_equiv
_atom_site_adp_type
_atom_site_occupancy
_atom_site_symmetry_multiplicity
_atom_site_calc_flag
_atom_site_refinement_flags
C1 C -0.2149(4) 0.0100(3) 0.56768(8) 0.0304(8) Uani 1 1 d .
C2 C -0.1818(4) -0.0779(4) 0.54897(10) 0.0398(10) Uani 1 1 d .
H2 H -0.2403 -0.1175 0.5389 0.048 Uiso 1 1 calc R
C3 C -0.0675(4) -0.1064(4) 0.54521(11) 0.0454(12) Uani 1 1 d .
H3 H -0.0471 -0.1636 0.5322 0.054 Uiso 1 1 calc R
C4 C 0.0207(4) -0.0520(4) 0.56039(9) 0.0390(10) Uani 1 1 d .
H4 H 0.0997 -0.0750 0.5581 0.047 Uiso 1 1 calc R
C5 C -0.0063(4) 0.0329(4) 0.57826(8) 0.0314(9) Uani 1 1 d .
H5 H 0.0539 0.0695 0.5883 0.038 Uiso 1 1 calc R
C6 C -0.1245(4) 0.0676(3) 0.58209(8) 0.0280(8) Uani 1 1 d .
N7 N -0.1458(3) 0.1581(3) 0.59979(6) 0.0300(7) Uani 1 1 d .
C8 C -0.2547(4) 0.1926(4) 0.60261(9) 0.0374(10) Uani 1 1 d .
H8 H -0.2703 0.2559 0.6144 0.045 Uiso 1 1 calc R
C9 C -0.3498(4) 0.1403(4) 0.58902(9) 0.0369(10) Uani 1 1 d .
H9 H -0.4265 0.1694 0.5918 0.044 Uiso 1 1 calc R
C10 C -0.3322(4) 0.0480(4) 0.57189(8) 0.0322(9) Uani 1 1 d .
C11 C -0.4359(4) 0.0017(4) 0.55824(8) 0.0322(9) Uani 1 1 d .
H11 H -0.5061 0.0455 0.5594 0.039 Uiso 1 1 calc R
N12 N -0.4381(3) -0.0936(3) 0.54489(8) 0.0350(8) Uani 1 1 d .
N13 N -0.5470(3) -0.1106(3) 0.53225(7) 0.0328(8) Uani 1 1 d .
C14 C -0.5503(3) -0.2076(3) 0.51889(8) 0.0267(8) Uani 1 1 d .
C15 C -0.6531(3) -0.2326(3) 0.50185(8) 0.0248(8) Uani 1 1 d .
C16 C -0.7503(3) -0.1604(4) 0.50249(8) 0.0302(8) Uani 1 1 d .
H16 H -0.7523 -0.0953 0.5143 0.036 Uiso 1 1 calc R
C17 C -0.8446(4) -0.1835(4) 0.48579(9) 0.0344(9) Uani 1 1 d .
H17 H -0.9118 -0.1350 0.4864 0.041 Uiso 1 1 calc R
C18 C -0.8410(4) -0.2779(4) 0.46804(8) 0.0315(9) Uani 1 1 d .
H18 H -0.9053 -0.2928 0.4565 0.038 Uiso 1 1 calc R
C19 C -0.7451(4) -0.3489(4) 0.46723(8) 0.0317(9) Uani 1 1 d .
H19 H -0.7425 -0.4124 0.4549 0.038 Uiso 1 1 calc R
C20 C -0.6510(3) -0.3284(3) 0.48446(8) 0.0282(8) Uani 1 1 d .
H20 H -0.5857 -0.3795 0.4844 0.034 Uiso 1 1 calc R
Ag21 Ag 0.0000 0.2500 0.6250 0.0280(2) Uani 1 4 d S
Cl22 Cl -0.6790(5) -0.0953(6) 0.60000(10) 0.0510(12) Uani 0.25 1 d P
O23 O -0.6770(16) 0.0238(16) 0.6038(3) 0.043(4) Uiso 0.25 1 d P
O24 O -0.7136(16) -0.2125(17) 0.5926(4) 0.070(5) Uiso 0.25 1 d P
O25 O -0.544(2) -0.141(2) 0.6019(4) 0.090(6) Uiso 0.25 1 d P
O26 O -0.7103(15) 0.0027(17) 0.5974(3) 0.045(4) Uiso 0.25 1 d P
O27 O -0.6626(19) -0.038(2) 0.6051(4) 0.054(5) Uiso 0.25 1 d P

loop_
_atom_site_aniso_label
_atom_site_aniso_U_11
_atom_site_aniso_U_22
_atom_site_aniso_U_33
_atom_site_aniso_U_23
_atom_site_aniso_U_13
_atom_site_aniso_U_12
C1 0.032(2) 0.0255(19) 0.0335(19) -0.0010(16) -0.0081(16) 0.0033(16)
C2 0.036(2) 0.032(2) 0.051(3) -0.0123(19) -0.009(2) 0.0047(18)
C3 0.044(3) 0.039(3) 0.054(3) -0.016(2) -0.006(2) 0.011(2)
C4 0.032(2) 0.035(2) 0.050(3) -0.0090(19) 0.0002(19) 0.0061(18)
C5 0.030(2) 0.029(2) 0.036(2) 0.0006(16) -0.0017(16) -0.0013(16)
C6 0.032(2) 0.0255(19) 0.0264(18) -0.0001(14) -0.0031(15) 0.0032(16)
N7 0.0345(19) 0.0261(17) 0.0295(16) -0.0047(13) -0.0039(13) 0.0012(14)
C8 0.037(2) 0.037(2) 0.038(2) -0.0145(18) -0.0074(18) 0.0043(19)
C9 0.029(2) 0.040(2) 0.042(2) -0.0147(19) -0.0058(17) 0.0087(18)
C10 0.034(2) 0.026(2) 0.037(2) -0.0058(16) -0.0085(17) 0.0042(17)
C11 0.029(2) 0.030(2) 0.037(2) -0.0061(17) -0.0099(16) 0.0065(17)
N12 0.0316(19) 0.0254(18) 0.048(2) -0.0054(15) -0.0113(15) 0.0038(14)
N13 0.0318(18) 0.0237(17) 0.0428(19) -0.0052(14) -0.0121(15) 0.0046(14)
C14 0.0266(19) 0.0213(18) 0.0322(19) 0.0017(14) 0.0007(15) -0.0006(16)
C15 0.0260(19) 0.0185(17) 0.0300(18) 0.0026(14) 0.0010(14) -0.0054(14)
C16 0.026(2) 0.027(2) 0.037(2) -0.0028(16) -0.0002(16) -0.0006(16)
C17 0.027(2) 0.033(2) 0.043(2) -0.0011(18) -0.0029(17) 0.0024(17)
C18 0.028(2) 0.032(2) 0.035(2) 0.0012(16) -0.0043(16) -0.0085(16)
C19 0.036(2) 0.030(2) 0.0295(19) -0.0045(16) 0.0017(16) -0.0047(17)
C20 0.027(2) 0.0248(19) 0.0330(19) -0.0010(15) 0.0034(15) -0.0010(15)
Ag21 0.0274(3) 0.0274(3) 0.0291(3) 0.000 0.000 0.000
Cl22 0.062(3) 0.055(3) 0.036(2) 0.003(2) 0.019(2) 0.004(3)

loop_
_atom_type_symbol
_atom_type_description
_atom_type_scat_dispersion_real
_atom_type_scat_dispersion_imag
_atom_type_scat_source
C C 0.0033 0.0016 'International Tables Vol C Tables 4.2.6.8 and 6.1.1.4'
H H 0.0000 0.0000 'International Tables Vol C Tables 4.2.6.8 and 6.1.1.4'
N N 0.0061 0.0033 'International Tables Vol C Tables 4.2.6.8 and 6.1.1.4'
Ag Ag -0.8971 1.1015 'International Tables Vol C Tables 4.2.6.8 and 6.1.1.4'
Cl Cl 0.1484 0.1585 'International Tables Vol C Tables 4.2.6.8 and 6.1.1.4'
O O 0.0106 0.0060 'International Tables Vol C Tables 4.2.6.8 and 6.1.1.4'

loop_
_geom_angle_atom_site_label_1
_geom_angle_atom_site_label_2
_geom_angle_atom_site_label_3
_geom_angle
_geom_angle_site_symmetry_1
_geom_angle_site_symmetry_3
C2 C1 C6 117.6(4) . .
C2 C1 C10 124.2(4) . .
C6 C1 C10 118.1(4) . .
C3 C2 C1 121.0(4) . .
C3 C2 H2 119.5 . .
C1 C2 H2 119.5 . .
C2 C3 C4 120.7(4) . .
C2 C3 H3 119.7 . .
C4 C3 H3 119.6 . .
C5 C4 C3 120.4(4) . .
C5 C4 H4 119.8 . .
C3 C4 H4 119.8 . .
C4 C5 C6 120.4(4) . .
C4 C5 H5 119.8 . .
C6 C5 H5 119.8 . .
N7 C6 C1 122.7(4) . .
N7 C6 C5 117.6(4) . .
C1 C6 C5 119.7(4) . .
C8 N7 C6 117.4(3) . .
C8 N7 Ag21 119.0(3) . .
C6 N7 Ag21 123.5(3) . .
N7 C8 C9 123.5(4) . .
N7 C8 H8 118.3 . .
C9 C8 H8 118.2 . .
C10 C9 C8 120.6(4) . .
C10 C9 H9 119.7 . .
C8 C9 H9 119.7 . .
C9 C10 C1 117.6(4) . .
C9 C10 C11 116.5(4) . .
C1 C10 C11 125.7(4) . .
N12 C11 C10 124.4(4) . .
N12 C11 H11 117.8 . .
C10 C11 H11 117.8 . .
C11 N12 N13 111.5(3) . .
C14 N13 N12 111.9(3) . .
N13 C14 C15 118.9(4) . .
N13 C14 C14 122.0(4) . 2_445
C15 C14 C14 118.9(3) . 2_445
C16 C15 C20 119.8(4) . .
C16 C15 C14 120.7(3) . .
C20 C15 C14 119.5(3) . .
C17 C16 C15 119.8(4) . .
C17 C16 H16 120.1 . .
C15 C16 H16 120.1 . .
C16 C17 C18 120.2(4) . .
C16 C17 H17 119.9 . .
C18 C17 H17 119.9 . .
C19 C18 C17 120.2(4) . .
C19 C18 H18 119.9 . .
C17 C18 H18 119.9 . .
C18 C19 C20 120.1(4) . .
C18 C19 H19 119.9 . .
C20 C19 H19 119.9 . .
C19 C20 C15 119.9(4) . .
C19 C20 H20 120.1 . .
C15 C20 H20 120.1 . .
N7 Ag21 N7 115.23(16) 16_556 15_556
N7 Ag21 N7 106.68(8) 16_556 .
N7 Ag21 N7 106.68(8) 15_556 .
N7 Ag21 N7 106.68(8) 16_556 2
N7 Ag21 N7 106.68(8) 15_556 2
N7 Ag21 N7 115.20(16) . 2

loop_
_geom_bond_atom_site_label_1
_geom_bond_atom_site_label_2
_geom_bond_distance
_geom_bond_site_symmetry_2
C1 C2 1.422(6) .
C1 C6 1.421(6) .
C1 C10 1.427(6) .
C2 C3 1.362(7) .
C2 H2 0.9500 .
C3 C4 1.406(7) .
C3 H3 0.9500 .
C4 C5 1.352(6) .
C4 H4 0.9500 .
C5 C6 1.423(6) .
C5 H5 0.9500 .
C6 N7 1.381(5) .
N7 C8 1.315(6) .
N7 Ag21 2.338(3) .
C8 C9 1.414(6) .
C8 H8 0.9500 .
C9 C10 1.372(6) .
C9 H9 0.9500 .
C10 C11 1.467(6) .
C11 N12 1.277(5) .
C11 H11 0.9500 .
N12 N13 1.410(5) .
N13 C14 1.295(5) .
C14 C15 1.478(5) .
C14 C14 1.508(8) 2_445
C15 C16 1.387(6) .
C15 C20 1.397(5) .
C16 C17 1.387(6) .
C16 H16 0.9500 .
C17 C18 1.395(6) .
C17 H17 0.9500 .
C18 C19 1.368(6) .
C18 H18 0.9500 .
C19 C20 1.396(6) .
C19 H19 0.9500 .
C20 H20 0.9500 .
Ag21 N7 2.338(3) 16_556
Ag21 N7 2.338(3) 15_556
Ag21 N7 2.338(3) 2
